data_7220143
loop_
_publ_author_name
'Hua, Ji-Ai'
'Zhao, Yue'
'Zhao, Dan'
'Kang, Yan-Shang'
'Chen, Kai'
'Sun, Wei-Yin'

_publ_section_title
;
 Functional group effects on structure and topology of cadmium(II)
 frameworks with mixed organic ligands
;
_journal_name_full 'RSC Adv.'
_journal_paper_doi 10.1039/C5RA06072A
_journal_year 2015
_chemical_formula_moiety '[Cd(C15H12N6)(C9H6O4)](H2O)11''
_chemical_formula_sum 'C24 H40 Cd N6 O15'
_chemical_formula_weight 765.02
_chemical_name_systematic
;
 ?
;
_space_group_IT_number 61
_symmetry_cell_setting orthorhombic
_symmetry_space_group_name_Hall '-P 2ac 2ab'
_symmetry_space_group_name_H-M 'P b c a'
_atom_sites_solution_hydrogens geom
_atom_sites_solution_primary direct
_atom_sites_solution_secondary difmap
_audit_creation_method SHELXL-97
_audit_update_record
;
2015-04-03 deposited with the CCDC.
2015-05-06 downloaded from the CCDC.
;
_cell_angle_alpha 90.00
_cell_angle_beta 90.00
_cell_angle_gamma 90.00
_cell_formula_units_Z 8
_cell_length_a 13.8290(5)
_cell_length_b 20.2540(8)
_cell_length_c 25.7650(10)
_cell_measurement_reflns_used 7924
_cell_measurement_temperature 293(2)
_cell_measurement_theta_max 24.28
_cell_measurement_theta_min 2.16
_cell_volume 7216.6(5)
_computing_cell_refinement 'Bruker SMART'
_computing_data_collection 'Bruker SMART'
_computing_data_reduction 'Bruker SAINT'
_computing_molecular_graphics 'Bruker SHELXTL'
_computing_publication_material 'Bruker SHELXTL'
_computing_structure_refinement 'SHELXL-97 (Sheldrick, 2008)'
_computing_structure_solution 'SHELXS-97 (Sheldrick, 2008)'
_diffrn_ambient_temperature 293(2)
_diffrn_measured_fraction_theta_full 0.999
_diffrn_measured_fraction_theta_max 0.999
_diffrn_measurement_device_type 'CCD area detector'
_diffrn_measurement_method 'phi and omega scans'
_diffrn_radiation_monochromator graphite
_diffrn_radiation_source 'sealed tube'
_diffrn_radiation_type MoK\a
_diffrn_radiation_wavelength 0.71073
_diffrn_reflns_av_R_equivalents 0.0666
_diffrn_reflns_av_sigmaI/netI 0.0385
_diffrn_reflns_limit_h_max 17
_diffrn_reflns_limit_h_min -17
_diffrn_reflns_limit_k_max 26
_diffrn_reflns_limit_k_min -26
_diffrn_reflns_limit_l_max 24
_diffrn_reflns_limit_l_min -33
_diffrn_reflns_number 67567
_diffrn_reflns_theta_full 27.50
_diffrn_reflns_theta_max 27.50
_diffrn_reflns_theta_min 1.58
_exptl_absorpt_coefficient_mu 0.675
_exptl_absorpt_correction_T_max 0.8939
_exptl_absorpt_correction_T_min 0.8441
_exptl_absorpt_correction_type multi-scan
_exptl_absorpt_process_details sadabs
_exptl_crystal_colour colorless
_exptl_crystal_density_diffrn 1.408
_exptl_crystal_density_method 'not measured'
_exptl_crystal_description block
_exptl_crystal_F_000 3152
_exptl_crystal_size_max 0.26
_exptl_crystal_size_mid 0.22
_exptl_crystal_size_min 0.17
_platon_squeeze_details
;
In order to subtract the contribution from the disordered solvent molecules,
the SQUEEZE command was applied.
SQUEEZE removed eleven disordered H2O per formula unit. This valueis calculated
See ref. Bi, Y. F.; Wang, X. T.; Liao, W. P.; Wang, X. F.; Wang, X. W.;
Zhang, H. J.; Gao, S. J. Am. Chem. Soc. 2009, 131, 11650.
 
CHEMW03_ALERT_2_A
PROBLEM1: The ratio of given/expected molecular weight as
PLAT051_ALERT_1_B
PROBLEM2: Mu(calc) and Mu(CIF) Ratio Differs from 1.0 by .       6.15 %
RESPONSE: This is caused by the given molecular weight being increased
from the atom count to account for eleven disordered H2O omitted by SQUEEZE.
;
_refine_diff_density_max 0.797
_refine_diff_density_min -1.061
_refine_diff_density_rms 0.070
_refine_ls_extinction_method none
_refine_ls_goodness_of_fit_ref 1.041
_refine_ls_hydrogen_treatment constr
_refine_ls_matrix_type full
_refine_ls_number_parameters 316
_refine_ls_number_reflns 8275
_refine_ls_number_restraints 0
_refine_ls_restrained_S_all 1.041
_refine_ls_R_factor_all 0.0633
_refine_ls_R_factor_gt 0.0413
_refine_ls_shift/su_max 0.002
_refine_ls_shift/su_mean 0.000
_refine_ls_structure_factor_coef Fsqd
_refine_ls_weighting_details 'calc w=1/[\s^2^(Fo^2^)+(0.0642P)^2^+0.0000P] where P=(Fo^2^+2Fc^2^)/3'
_refine_ls_weighting_scheme calc
_refine_ls_wR_factor_gt 0.1126
_refine_ls_wR_factor_ref 0.1195
_reflns_number_gt 5879
_reflns_number_total 8275
_reflns_threshold_expression >2sigma(I)
_cod_data_source_file c5ra06072a2.cif
_cod_data_source_block 4
_cod_depositor_comments
;
The following automatic conversions were performed:

'_symmetry_cell_setting' value 'Orthorhombic' changed to
'orthorhombic' according to
/usr/data/users/saulius/crontab/automatic-downloads/rss-feeds/RSC/lib/dictionaries/cif_core.dic
dictionary named 'cif_core.dic' version 2.4.2 from 2011-04-26.

Automatic conversion script
Id: cif_fix_values 3271 2015-04-21 07:52:19Z andrius 
;
_cod_original_sg_symbol_H-M 'Pbca '
_cod_database_code 7220143

loop_
_symmetry_equiv_pos_as_xyz
'x, y, z'
'-x+1/2, -y, z+1/2'
'x+1/2, -y+1/2, -z'
'-x, y+1/2, -z+1/2'
'-x, -y, -z'
'x-1/2, y, -z-1/2'
'-x-1/2, y-1/2, z'
'x, -y-1/2, z-1/2'

loop_
_atom_site_label
_atom_site_type_symbol
_atom_site_fract_x
_atom_site_fract_y
_atom_site_fract_z
_atom_site_U_iso_or_equiv
_atom_site_adp_type
_atom_site_occupancy
_atom_site_symmetry_multiplicity
_atom_site_calc_flag
_atom_site_refinement_flags
Cd1 Cd 0.775954(14) 0.177257(10) 0.838453(8) 0.03123(8) Uani 1 1 d .
C1 C 0.8674(2) 0.26426(16) 1.07583(13) 0.0438(8) Uani 1 1 d .
H1A H 0.9258 0.2570 1.0588 0.053 Uiso 1 1 calc R
C2 C 0.7828(2) 0.23938(17) 1.05618(13) 0.0398(7) Uani 1 1 d .
C3 C 0.6952(2) 0.25081(16) 1.07934(12) 0.0394(7) Uani 1 1 d .
H3A H 0.6386 0.2343 1.0649 0.047 Uiso 1 1 calc R
C4 C 0.6926(2) 0.28751(15) 1.12468(13) 0.0357(7) Uani 1 1 d .
C5 C 0.7768(2) 0.31205(16) 1.14688(13) 0.0342(7) Uani 1 1 d .
H5A H 0.7747 0.3356 1.1778 0.041 Uiso 1 1 calc R
C6 C 0.8645(2) 0.30056(16) 1.12167(13) 0.0382(7) Uani 1 1 d .
C7 C 0.7627(3) 0.2154(2) 0.96302(15) 0.0648(12) Uani 1 1 d .
H7A H 0.7296 0.2542 0.9556 0.078 Uiso 1 1 calc R
C8 C 0.8366(3) 0.1271(2) 0.95320(16) 0.0748(13) Uani 1 1 d .
H8A H 0.8623 0.0892 0.9382 0.090 Uiso 1 1 calc R
C9 C 0.8470(3) 0.1440(2) 1.00424(17) 0.0750(13) Uani 1 1 d .
H9A H 0.8832 0.1228 1.0297 0.090 Uiso 1 1 calc R
C10 C 0.5134(2) 0.30071(18) 1.12894(14) 0.0449(8) Uani 1 1 d .
H10A H 0.5021 0.2987 1.0934 0.054 Uiso 1 1 calc R
C11 C 0.4921(2) 0.3077(2) 1.21038(15) 0.0643(12) Uani 1 1 d .
H11A H 0.4618 0.3112 1.2425 0.077 Uiso 1 1 calc R
C12 C 0.5884(2) 0.3023(2) 1.20324(14) 0.0615(11) Uani 1 1 d .
H12A H 0.6359 0.3021 1.2288 0.074 Uiso 1 1 calc R
C13 C 1.0405(2) 0.30196(17) 1.13843(16) 0.0487(9) Uani 1 1 d .
H13A H 1.0535 0.2612 1.1233 0.058 Uiso 1 1 calc R
C14 C 1.0583(2) 0.39372(19) 1.17471(16) 0.0594(11) Uani 1 1 d .
H14A H 1.0861 0.4305 1.1904 0.071 Uiso 1 1 calc R
C15 C 0.9628(2) 0.38680(19) 1.16474(17) 0.0620(11) Uani 1 1 d .
H15A H 0.9144 0.4172 1.1724 0.074 Uiso 1 1 calc R
C16 C 0.7424(2) 0.30527(17) 0.79865(17) 0.0462(9) Uani 1 1 d .
C17 C 0.7149(2) 0.55330(14) 0.79240(14) 0.0355(7) Uani 1 1 d .
C18 C 0.7218(3) 0.4224(2) 0.62728(17) 0.0630(11) Uani 1 1 d .
H18A H 0.7172 0.4666 0.6139 0.094 Uiso 1 1 calc R
H18B H 0.6671 0.3972 0.6157 0.094 Uiso 1 1 calc R
H18C H 0.7802 0.4022 0.6150 0.094 Uiso 1 1 calc R
C19 C 0.7229(2) 0.42458(16) 0.68537(15) 0.0429(8) Uani 1 1 d .
C20 C 0.7193(2) 0.48437(14) 0.71198(13) 0.0365(7) Uani 1 1 d .
H20A H 0.7175 0.5235 0.6932 0.044 Uiso 1 1 calc R
C21 C 0.71825(19) 0.48714(14) 0.76573(13) 0.0339(7) Uani 1 1 d .
C22 C 0.7222(2) 0.42921(14) 0.79433(14) 0.0366(7) Uani 1 1 d .
H22A H 0.7201 0.4308 0.8304 0.044 Uiso 1 1 calc R
C23 C 0.7296(2) 0.36802(14) 0.76863(14) 0.0371(7) Uani 1 1 d .
C24 C 0.7293(2) 0.36691(16) 0.71533(15) 0.0451(8) Uani 1 1 d .
H24A H 0.7335 0.3264 0.6985 0.054 Uiso 1 1 calc R
N1 N 0.78298(18) 0.17356(13) 0.92709(11) 0.0403(6) Uani 1 1 d .
N2 N 0.7895(2) 0.20169(15) 1.00916(11) 0.0470(7) Uani 1 1 d .
N3 N 0.44530(18) 0.30740(14) 1.16360(11) 0.0418(6) Uani 1 1 d .
N4 N 0.60225(18) 0.29704(14) 1.15070(10) 0.0389(6) Uani 1 1 d .
N5 N 1.10792(18) 0.33984(14) 1.15865(11) 0.0408(6) Uani 1 1 d .
N6 N 0.95083(18) 0.32776(13) 1.14176(11) 0.0395(6) Uani 1 1 d .
O1 O 0.76459(16) 0.25473(10) 0.77348(11) 0.0509(6) Uani 1 1 d .
O2 O 0.7321(2) 0.30482(13) 0.84706(12) 0.0612(8) Uani 1 1 d .
O3 O 0.71559(17) 0.60440(10) 0.76436(10) 0.0485(6) Uani 1 1 d .
O4 O 0.71123(18) 0.55545(12) 0.84074(10) 0.0502(6) Uani 1 1 d .

loop_
_atom_site_aniso_label
_atom_site_aniso_U_11
_atom_site_aniso_U_22
_atom_site_aniso_U_33
_atom_site_aniso_U_23
_atom_site_aniso_U_13
_atom_site_aniso_U_12
Cd1 0.03077(12) 0.03042(13) 0.03250(13) -0.00546(10) -0.00339(9) 0.00187(9)
C1 0.0423(17) 0.0496(19) 0.0396(19) -0.0041(16) 0.0120(15) 0.0041(15)
C2 0.0449(17) 0.0443(18) 0.0302(16) -0.0018(15) 0.0054(14) 0.0031(15)
C3 0.0384(16) 0.0472(19) 0.0325(18) -0.0022(16) -0.0063(13) 0.0022(14)
C4 0.0277(14) 0.0430(18) 0.0362(18) -0.0033(15) -0.0021(12) 0.0100(12)
C5 0.0290(14) 0.0440(18) 0.0296(15) -0.0028(13) 0.0005(12) -0.0005(13)
C6 0.0362(15) 0.0436(17) 0.0348(17) -0.0041(15) 0.0023(13) 0.0010(14)
C7 0.110(3) 0.045(2) 0.039(2) -0.0033(19) -0.010(2) 0.026(2)
C8 0.099(3) 0.077(3) 0.048(2) -0.010(2) 0.002(2) 0.036(3)
C9 0.079(3) 0.090(3) 0.056(3) -0.005(2) -0.007(2) 0.030(3)
C10 0.0310(15) 0.065(2) 0.0384(18) -0.0090(17) -0.0055(14) 0.0060(15)
C11 0.0395(18) 0.115(3) 0.039(2) -0.005(2) 0.0008(16) 0.014(2)
C12 0.0355(17) 0.114(3) 0.0351(19) -0.003(2) -0.0044(15) 0.012(2)
C13 0.0355(16) 0.0395(17) 0.071(3) -0.0109(18) -0.0003(17) 0.0048(15)
C14 0.0361(17) 0.056(2) 0.086(3) -0.030(2) -0.0012(19) 0.0052(16)
C15 0.0320(16) 0.057(2) 0.097(3) -0.036(2) 0.0015(19) 0.0056(16)
C16 0.0421(17) 0.0318(17) 0.065(3) 0.0022(18) -0.0168(17) -0.0023(14)
C17 0.0327(14) 0.0244(14) 0.049(2) -0.0064(14) -0.0019(14) -0.0023(12)
C18 0.084(3) 0.053(2) 0.052(2) -0.011(2) -0.003(2) 0.002(2)
C19 0.0456(17) 0.0360(17) 0.047(2) -0.0051(16) 0.0023(16) 0.0036(15)
C20 0.0384(15) 0.0255(14) 0.0457(19) 0.0017(14) -0.0040(14) 0.0008(12)
C21 0.0268(13) 0.0265(14) 0.0483(19) -0.0048(14) -0.0025(13) 0.0010(11)
C22 0.0402(15) 0.0288(15) 0.0407(18) -0.0015(14) -0.0031(14) 0.0022(13)
C23 0.0343(15) 0.0215(14) 0.055(2) -0.0040(14) -0.0036(15) -0.0014(12)
C24 0.0528(19) 0.0275(16) 0.055(2) -0.0088(16) -0.0060(17) 0.0012(15)
N1 0.0425(14) 0.0459(15) 0.0325(15) -0.0028(13) -0.0045(11) 0.0075(13)
N2 0.0629(18) 0.0469(16) 0.0312(16) -0.0073(13) 0.0002(13) 0.0038(14)
N3 0.0269(12) 0.0516(16) 0.0469(16) -0.0057(14) -0.0016(11) 0.0058(12)
N4 0.0283(12) 0.0538(16) 0.0347(15) -0.0058(12) -0.0014(11) 0.0030(12)
N5 0.0254(12) 0.0461(15) 0.0509(17) -0.0090(13) 0.0049(11) -0.0017(11)
N6 0.0315(12) 0.0443(15) 0.0428(15) -0.0072(13) -0.0003(12) 0.0062(11)
O1 0.0554(14) 0.0226(11) 0.0747(18) -0.0014(12) -0.0118(13) 0.0062(10)
O2 0.088(2) 0.0340(13) 0.061(2) 0.0101(13) -0.0038(15) 0.0036(13)
O3 0.0596(15) 0.0270(11) 0.0590(16) -0.0015(11) -0.0036(12) 0.0018(10)
O4 0.0612(15) 0.0350(12) 0.0545(17) -0.0107(12) 0.0025(12) -0.0025(11)

loop_
_atom_type_symbol
_atom_type_description
_atom_type_scat_dispersion_real
_atom_type_scat_dispersion_imag
_atom_type_scat_source
C C 0.0033 0.0016 'International Tables Vol C Tables 4.2.6.8 and 6.1.1.4'
H H 0.0000 0.0000 'International Tables Vol C Tables 4.2.6.8 and 6.1.1.4'
N N 0.0061 0.0033 'International Tables Vol C Tables 4.2.6.8 and 6.1.1.4'
O O 0.0106 0.0060 'International Tables Vol C Tables 4.2.6.8 and 6.1.1.4'
Cd Cd -0.8075 1.2024 'International Tables Vol C Tables 4.2.6.8 and 6.1.1.4'

loop_
_geom_angle_atom_site_label_1
_geom_angle_atom_site_label_2
_geom_angle_atom_site_label_3
_geom_angle
_geom_angle_site_symmetry_1
_geom_angle_site_symmetry_3
N1 Cd1 O1 138.77(9) . .
N1 Cd1 N5 90.31(9) . 3_457
O1 Cd1 N5 93.22(9) . 3_457
N1 Cd1 N3 89.12(9) . 3_557
O1 Cd1 N3 87.80(9) . 3_557
N5 Cd1 N3 178.94(10) 3_457 3_557
N1 Cd1 O3 140.09(9) . 7_755
O1 Cd1 O3 81.08(9) . 7_755
N5 Cd1 O3 89.03(9) 3_457 7_755
N3 Cd1 O3 90.84(9) 3_557 7_755
N1 Cd1 O4 86.59(9) . 7_755
O1 Cd1 O4 134.63(9) . 7_755
N5 Cd1 O4 85.59(9) 3_457 7_755
N3 Cd1 O4 93.48(9) 3_557 7_755
O3 Cd1 O4 53.57(8) 7_755 7_755
C2 C1 C6 118.9(3) . .
C2 C1 H1A 120.6 . .
C6 C1 H1A 120.6 . .
C3 C2 C1 122.1(3) . .
C3 C2 N2 121.0(3) . .
C1 C2 N2 116.9(3) . .
C2 C3 C4 118.8(3) . .
C2 C3 H3A 120.6 . .
C4 C3 H3A 120.6 . .
C3 C4 C5 121.1(3) . .
C3 C4 N4 119.4(3) . .
C5 C4 N4 119.4(3) . .
C4 C5 C6 118.5(3) . .
C4 C5 H5A 120.7 . .
C6 C5 H5A 120.7 . .
C1 C6 C5 120.5(3) . .
C1 C6 N6 119.5(3) . .
C5 C6 N6 119.9(3) . .
N2 C7 N1 117.7(3) . .
N2 C7 H7A 121.2 . .
N1 C7 H7A 121.2 . .
C9 C8 N1 110.9(4) . .
C9 C8 H8A 124.6 . .
N1 C8 H8A 124.6 . .
C8 C9 N2 103.5(4) . .
C8 C9 H9A 128.3 . .
N2 C9 H9A 128.3 . .
N3 C10 N4 112.2(3) . .
N3 C10 H10A 123.9 . .
N4 C10 H10A 123.9 . .
C12 C11 N3 110.3(3) . .
C12 C11 H11A 124.9 . .
N3 C11 H11A 124.9 . .
C11 C12 N4 106.2(3) . .
C11 C12 H12A 126.9 . .
N4 C12 H12A 126.9 . .
N5 C13 N6 113.6(3) . .
N5 C13 H13A 123.2 . .
N6 C13 H13A 123.2 . .
C15 C14 N5 110.7(3) . .
C15 C14 H14A 124.7 . .
N5 C14 H14A 124.7 . .
N6 C15 C14 107.2(3) . .
N6 C15 H15A 126.4 . .
C14 C15 H15A 126.4 . .
O1 C16 O2 122.5(3) . .
O1 C16 C23 117.1(4) . .
O2 C16 C23 120.4(3) . .
O4 C17 O3 122.9(3) . .
O4 C17 C21 119.2(3) . .
O3 C17 C21 117.9(3) . .
C19 C18 H18A 109.5 . .
C19 C18 H18B 109.5 . .
H18A C18 H18B 109.5 . .
C19 C18 H18C 109.5 . .
H18A C18 H18C 109.5 . .
H18B C18 H18C 109.5 . .
C20 C19 C24 117.1(3) . .
C20 C19 C18 121.1(3) . .
C24 C19 C18 121.8(3) . .
C21 C20 C19 121.8(3) . .
C21 C20 H20A 119.1 . .
C19 C20 H20A 119.1 . .
C20 C21 C22 119.8(3) . .
C20 C21 C17 119.5(3) . .
C22 C21 C17 120.8(3) . .
C21 C22 C23 119.8(3) . .
C21 C22 H22A 120.1 . .
C23 C22 H22A 120.1 . .
C24 C23 C22 118.9(3) . .
C24 C23 C16 120.2(3) . .
C22 C23 C16 120.8(3) . .
C23 C24 C19 122.5(3) . .
C23 C24 H24A 118.8 . .
C19 C24 H24A 118.8 . .
C7 N1 C8 102.5(3) . .
C7 N1 Cd1 133.5(2) . .
C8 N1 Cd1 122.3(2) . .
C7 N2 C9 105.0(3) . .
C7 N2 C2 130.7(3) . .
C9 N2 C2 123.4(3) . .
C10 N3 C11 105.2(3) . .
C10 N3 Cd1 135.5(2) . 3_457
C11 N3 Cd1 119.2(2) . 3_457
C10 N4 C12 106.1(3) . .
C10 N4 C4 127.3(3) . .
C12 N4 C4 126.5(3) . .
C13 N5 C14 103.4(3) . .
C13 N5 Cd1 128.9(2) . 3_557
C14 N5 Cd1 127.6(2) . 3_557
C15 N6 C13 105.0(3) . .
C15 N6 C6 127.7(3) . .
C13 N6 C6 127.1(3) . .
C16 O1 Cd1 101.4(2) . .
C17 O3 Cd1 92.8(2) . 7_765
C17 O4 Cd1 90.47(19) . 7_765

loop_
_geom_bond_atom_site_label_1
_geom_bond_atom_site_label_2
_geom_bond_distance
_geom_bond_site_symmetry_2
Cd1 N1 2.287(3) .
Cd1 O1 2.300(3) .
Cd1 N5 2.351(3) 3_457
Cd1 N3 2.363(3) 3_557
Cd1 O3 2.416(2) 7_755
Cd1 O4 2.474(2) 7_755
C1 C2 1.371(4) .
C1 C6 1.392(4) .
C1 H1A 0.9300 .
C2 C3 1.370(4) .
C2 N2 1.435(4) .
C3 C4 1.385(4) .
C3 H3A 0.9300 .
C4 C5 1.389(4) .
C4 N4 1.431(4) .
C5 C6 1.396(4) .
C5 H5A 0.9300 .
C6 N6 1.413(4) .
C7 N2 1.276(5) .
C7 N1 1.286(5) .
C7 H7A 0.9300 .
C8 C9 1.367(6) .
C8 N1 1.374(5) .
C8 H8A 0.9300 .
C9 N2 1.419(5) .
C9 H9A 0.9300 .
C10 N3 1.305(4) .
C10 N4 1.353(4) .
C10 H10A 0.9300 .
C11 C12 1.349(5) .
C11 N3 1.368(4) .
C11 H11A 0.9300 .
C12 N4 1.371(4) .
C12 H12A 0.9300 .
C13 N5 1.315(4) .
C13 N6 1.348(4) .
C13 H13A 0.9300 .
C14 C15 1.353(5) .
C14 N5 1.354(4) .
C14 H14A 0.9300 .
C15 N6 1.345(4) .
C15 H15A 0.9300 .
C16 O1 1.250(4) .
C16 O2 1.256(5) .
C16 C23 1.498(5) .
C17 O4 1.247(4) .
C17 O3 1.262(4) .
C17 C21 1.507(4) .
C18 C19 1.497(6) .
C18 H18A 0.9600 .
C18 H18B 0.9600 .
C18 H18C 0.9600 .
C19 C20 1.392(4) .
C19 C24 1.403(5) .
C20 C21 1.386(5) .
C20 H20A 0.9300 .
C21 C22 1.387(4) .
C22 C23 1.409(4) .
C22 H22A 0.9300 .
C23 C24 1.373(5) .
C24 H24A 0.9300 .
N3 Cd1 2.363(3) 3_457
N5 Cd1 2.351(2) 3_557
O3 Cd1 2.416(2) 7_765
O4 Cd1 2.474(2) 7_765

loop_
_geom_torsion_atom_site_label_1
_geom_torsion_atom_site_label_2
_geom_torsion_atom_site_label_3
_geom_torsion_atom_site_label_4
_geom_torsion
_geom_torsion_site_symmetry_1
_geom_torsion_site_symmetry_4
C6 C1 C2 C3 2.0(5) . .
C6 C1 C2 N2 -179.3(3) . .
C1 C2 C3 C4 -1.4(5) . .
N2 C2 C3 C4 -180.0(3) . .
C2 C3 C4 C5 -0.5(5) . .
C2 C3 C4 N4 -176.9(3) . .
C3 C4 C5 C6 1.8(5) . .
N4 C4 C5 C6 178.1(3) . .
C2 C1 C6 C5 -0.7(5) . .
C2 C1 C6 N6 -178.6(3) . .
C4 C5 C6 C1 -1.2(5) . .
C4 C5 C6 N6 176.7(3) . .
N1 C8 C9 N2 4.5(5) . .
N3 C11 C12 N4 -1.2(5) . .
N5 C14 C15 N6 -0.3(5) . .
C24 C19 C20 C21 -2.5(4) . .
C18 C19 C20 C21 178.7(3) . .
C19 C20 C21 C22 0.9(4) . .
C19 C20 C21 C17 179.6(3) . .
O4 C17 C21 C20 178.0(3) . .
O3 C17 C21 C20 -1.7(4) . .
O4 C17 C21 C22 -3.3(4) . .
O3 C17 C21 C22 177.0(3) . .
C20 C21 C22 C23 1.5(4) . .
C17 C21 C22 C23 -177.2(3) . .
C21 C22 C23 C24 -2.3(4) . .
C21 C22 C23 C16 174.8(3) . .
O1 C16 C23 C24 8.8(5) . .
O2 C16 C23 C24 -172.0(3) . .
O1 C16 C23 C22 -168.3(3) . .
O2 C16 C23 C22 10.9(5) . .
C22 C23 C24 C19 0.7(5) . .
C16 C23 C24 C19 -176.5(3) . .
C20 C19 C24 C23 1.7(5) . .
C18 C19 C24 C23 -179.5(3) . .
N2 C7 N1 C8 -4.1(5) . .
N2 C7 N1 Cd1 -168.8(3) . .
C9 C8 N1 C7 -0.8(5) . .
C9 C8 N1 Cd1 166.1(3) . .
O1 Cd1 N1 C7 16.8(4) . .
N5 Cd1 N1 C7 -78.4(4) 3_457 .
N3 Cd1 N1 C7 102.5(4) 3_557 .
O3 Cd1 N1 C7 -167.3(3) 7_755 .
O4 Cd1 N1 C7 -164.0(4) 7_755 .
O1 Cd1 N1 C8 -145.4(3) . .
N5 Cd1 N1 C8 119.3(3) 3_457 .
N3 Cd1 N1 C8 -59.8(3) 3_557 .
O3 Cd1 N1 C8 30.5(4) 7_755 .
O4 Cd1 N1 C8 33.7(3) 7_755 .
N1 C7 N2 C9 7.0(6) . .
N1 C7 N2 C2 175.9(3) . .
C8 C9 N2 C7 -6.5(5) . .
C8 C9 N2 C2 -176.5(4) . .
C3 C2 N2 C7 69.8(6) . .
C1 C2 N2 C7 -108.8(5) . .
C3 C2 N2 C9 -123.0(4) . .
C1 C2 N2 C9 58.3(5) . .
N4 C10 N3 C11 -0.4(4) . .
N4 C10 N3 Cd1 176.3(2) . 3_457
C12 C11 N3 C10 1.0(5) . .
C12 C11 N3 Cd1 -176.3(3) . 3_457
N3 C10 N4 C12 -0.4(4) . .
N3 C10 N4 C4 177.8(3) . .
C11 C12 N4 C10 1.0(4) . .
C11 C12 N4 C4 -177.2(3) . .
C3 C4 N4 C10 -31.1(5) . .
C5 C4 N4 C10 152.5(3) . .
C3 C4 N4 C12 146.8(4) . .
C5 C4 N4 C12 -29.6(5) . .
N6 C13 N5 C14 -1.5(4) . .
N6 C13 N5 Cd1 -177.7(2) . 3_557
C15 C14 N5 C13 1.0(5) . .
C15 C14 N5 Cd1 177.3(3) . 3_557
C14 C15 N6 C13 -0.6(5) . .
C14 C15 N6 C6 -176.1(3) . .
N5 C13 N6 C15 1.4(5) . .
N5 C13 N6 C6 176.9(3) . .
C1 C6 N6 C15 141.5(4) . .
C5 C6 N6 C15 -36.4(5) . .
C1 C6 N6 C13 -33.1(5) . .
C5 C6 N6 C13 149.0(4) . .
O2 C16 O1 Cd1 0.0(4) . .
C23 C16 O1 Cd1 179.2(2) . .
N1 Cd1 O1 C16 -12.9(3) . .
N5 Cd1 O1 C16 81.2(2) 3_457 .
N3 Cd1 O1 C16 -99.1(2) 3_557 .
O3 Cd1 O1 C16 169.7(2) 7_755 .
O4 Cd1 O1 C16 168.21(19) 7_755 .
O4 C17 O3 Cd1 5.3(3) . 7_765
C21 C17 O3 Cd1 -175.0(2) . 7_765
O3 C17 O4 Cd1 -5.1(3) . 7_765
C21 C17 O4 Cd1 175.2(2) . 7_765

loop_
_platon_squeeze_void_nr
_platon_squeeze_void_average_x
_platon_squeeze_void_average_y
_platon_squeeze_void_average_z
_platon_squeeze_void_volume
_platon_squeeze_void_count_electrons
1 -0.059 -0.011 0.002 3560.8 853.6
